data_4028416
loop_
_publ_author_name
'Chicheung Su'
'Russell Hopson'
'Paul G. Williard'

_publ_section_title
;
 Crystal Structure and Solution State Characterization of Lithium
 (S)-(1-(Bis(2-methoxyethyl)amino)-3-methylbutan-2-yl)(methyl)amide
;
_journal_name_full 'Journal of Organic Chemistry'
_journal_page_first 7288
_journal_page_last 7292
_journal_paper_doi 10.1021/jo400839q
_journal_volume 78
_journal_year 2013
_chemical_formula_sum 'C12 H27 Li N2 O2'
_chemical_formula_weight 238.30
_space_group_crystal_system orthorhombic
_space_group_IT_number 18
_space_group_name_Hall 'P 2 2ab'
_space_group_name_H-M_alt 'P 21 21 2'
_symmetry_space_group_name_Hall 'P 2 2ab'
_symmetry_space_group_name_H-M 'P 21 21 2'
_atom_sites_solution_hydrogens geom
_atom_sites_solution_primary direct
_atom_sites_solution_secondary difmap
_audit_creation_method 'APEX2 v2013.2-0'
_cell_angle_alpha 90
_cell_angle_beta 90
_cell_angle_gamma 90
_cell_formula_units_Z 4
_cell_length_a 10.4000(10)
_cell_length_b 19.0495(17)
_cell_length_c 7.6075(7)
_cell_measurement_temperature 173.(2)
_cell_volume 1507.2(2)
_computing_structure_refinement 'SHELXL-97 (Sheldrick, 2008)'
_computing_structure_solution 'SHELXS-97 (Sheldrick, 2008)'
_diffrn_ambient_temperature 173.(2)
_diffrn_measured_fraction_theta_full 0.978
_diffrn_measured_fraction_theta_max 0.978
_diffrn_radiation_wavelength 0.71073
_diffrn_reflns_av_R_equivalents 0.0467
_diffrn_reflns_av_sigmaI/netI 0.0360
_diffrn_reflns_limit_h_max 12
_diffrn_reflns_limit_h_min -12
_diffrn_reflns_limit_k_max 22
_diffrn_reflns_limit_k_min -21
_diffrn_reflns_limit_l_max 9
_diffrn_reflns_limit_l_min -8
_diffrn_reflns_number 10818
_diffrn_reflns_theta_full 25.07
_diffrn_reflns_theta_max 25.07
_diffrn_reflns_theta_min 2.14
_exptl_absorpt_coefficient_mu 0.069
_exptl_absorpt_correction_T_max 0.99
_exptl_absorpt_correction_T_min 0.98
_exptl_absorpt_correction_type empirical
_exptl_absorpt_process_details
;
;
_exptl_crystal_density_diffrn 1.050
_exptl_crystal_F_000 528
_exptl_crystal_size_max 0.300
_exptl_crystal_size_mid 0.100
_exptl_crystal_size_min 0.100
_refine_diff_density_max 0.235
_refine_diff_density_min -0.157
_refine_ls_abs_structure_details 'Flack H D (1983), Acta Cryst. A39, 876-881'
_refine_ls_abs_structure_Flack 0.1(15)
_refine_ls_extinction_method none
_refine_ls_goodness_of_fit_ref 1.054
_refine_ls_hydrogen_treatment mixed
_refine_ls_matrix_type full
_refine_ls_number_parameters 159
_refine_ls_number_reflns 2593
_refine_ls_number_restraints 0
_refine_ls_restrained_S_all 1.054
_refine_ls_R_factor_all 0.0448
_refine_ls_R_factor_gt 0.0388
_refine_ls_shift/su_max 0.000
_refine_ls_shift/su_mean 0.000
_refine_ls_structure_factor_coef Fsqd
_refine_ls_weighting_details 'calc w=1/[\s^2^(Fo^2^)+(0.0600P)^2^+0.1922P] where P=(Fo^2^+2Fc^2^)/3'
_refine_ls_weighting_scheme calc
_refine_ls_wR_factor_gt 0.1005
_refine_ls_wR_factor_ref 0.1069
_reflns_number_gt 2356
_reflns_number_total 2593
_reflns_threshold_expression >2sigma(I)
_cod_data_source_file jo400839q_si_002.cif
_cod_data_source_block I
_cod_database_code 4028416

loop_
_space_group_symop_operation_xyz
'x, y, z'
'x+1/2, -y+1/2, -z'
'-x+1/2, y+1/2, -z'
'-x, -y, z'

loop_
_atom_site_type_symbol
_atom_site_label
_atom_site_fract_x
_atom_site_fract_y
_atom_site_fract_z
_atom_site_U_iso_or_equiv
_atom_site_adp_type
_atom_site_calc_flag
_atom_site_refinement_flags
_atom_site_occupancy
C C1 0.1211(2) 0.58311(10) 1.0206(2) 0.0408(5) Uani d . 1
H H1A 0.1037 0.6337 1.0238 0.061 Uiso calc R 1
H H1B 0.2084 0.5742 1.0633 0.061 Uiso calc R 1
H H1C 0.0591 0.5585 1.0957 0.061 Uiso calc R 1
C C2 0.09308(19) 0.68988(10) 0.5810(3) 0.0495(5) Uani d . 1
H H2A 0.1101 0.676 0.4592 0.074 Uiso calc R 1
H H2B 0.083 0.741 0.5873 0.074 Uiso calc R 1
H H2C 0.014 0.6672 0.6221 0.074 Uiso calc R 1
C C3 0.20552(17) 0.66727(9) 0.6972(2) 0.0355(4) Uani d . 1
H H3 0.1912 0.6899 0.8142 0.043 Uiso calc R 1
C C4 0.3320(2) 0.69731(11) 0.6266(4) 0.0593(7) Uani d . 1
H H4A 0.3276 0.7487 0.6268 0.089 Uiso calc R 1
H H4B 0.346 0.6805 0.5064 0.089 Uiso calc R 1
H H4C 0.4032 0.6819 0.7016 0.089 Uiso calc R 1
C C5 0.21204(16) 0.58594(8) 0.7322(2) 0.0295(4) Uani d . 1
H H5 0.295 0.5762 0.7942 0.035 Uiso calc R 1
C C6 0.21540(18) 0.54612(8) 0.5560(2) 0.0330(4) Uani d . 1
H H6A 0.141 0.561 0.484 0.04 Uiso calc R 1
H H6B 0.2946 0.5594 0.4918 0.04 Uiso calc R 1
C C7 0.1746(3) 0.30188(11) 0.9268(4) 0.0659(7) Uani d . 1
H H7A 0.2475 0.2887 1.0015 0.099 Uiso calc R 1
H H7B 0.1626 0.2663 0.8353 0.099 Uiso calc R 1
H H7C 0.0966 0.305 0.9986 0.099 Uiso calc R 1
C C8 0.30633(19) 0.36644(10) 0.7289(3) 0.0411(4) Uani d . 1
H H8A 0.2878 0.3347 0.6291 0.049 Uiso calc R 1
H H8B 0.384 0.3491 0.7905 0.049 Uiso calc R 1
C C9 0.32791(16) 0.44073(9) 0.6633(3) 0.0358(4) Uani d . 1
H H9A 0.3507 0.4714 0.7636 0.043 Uiso calc R 1
H H9B 0.4008 0.4411 0.5795 0.043 Uiso calc R 1
C C10 0.18477(18) 0.43397(10) 0.4049(2) 0.0387(4) Uani d . 1
H H10A 0.1066 0.4559 0.3547 0.046 Uiso calc R 1
H H10B 0.1641 0.3841 0.4285 0.046 Uiso calc R 1
C C11 0.2893(2) 0.43613(10) 0.2660(2) 0.0436(5) Uani d . 1
H H11A 0.2501 0.4333 0.1476 0.052 Uiso calc R 1
H H11B 0.337 0.481 0.2744 0.052 Uiso calc R 1
C C12 0.4831(2) 0.38143(13) 0.1780(3) 0.0606(6) Uani d . 1
H H12A 0.5389 0.4205 0.2123 0.091 Uiso calc R 1
H H12B 0.4544 0.3881 0.0564 0.091 Uiso calc R 1
H H12C 0.5308 0.3372 0.1874 0.091 Uiso calc R 1
N N1 0.10911(13) 0.55776(7) 0.84055(18) 0.0298(3) Uani d . 1
N N2 0.21202(14) 0.46849(7) 0.57568(18) 0.0300(3) Uani d . 1
O O1 0.19955(13) 0.36839(6) 0.84673(18) 0.0416(3) Uani d . 1
O O2 0.37473(17) 0.37922(8) 0.2907(2) 0.0644(5) Uani d . 1
Li Li1 0.0808(3) 0.45372(13) 0.7938(4) 0.0313(6) Uani d . 1

loop_
_atom_site_aniso_label
_atom_site_aniso_U_11
_atom_site_aniso_U_22
_atom_site_aniso_U_33
_atom_site_aniso_U_12
_atom_site_aniso_U_13
_atom_site_aniso_U_23
C1 0.0536(12) 0.0357(10) 0.0330(10) -0.0024(8) -0.0004(9) -0.0026(7)
C2 0.0462(11) 0.0285(10) 0.0739(15) 0.0019(8) -0.0030(11) 0.0078(9)
C3 0.0378(9) 0.0251(8) 0.0436(10) -0.0031(7) 0.0023(9) -0.0011(8)
C4 0.0448(12) 0.0356(11) 0.0976(19) -0.0083(9) 0.0107(12) 0.0092(11)
C5 0.0303(8) 0.0255(8) 0.0328(8) -0.0011(7) -0.0032(7) -0.0014(6)
C6 0.0372(9) 0.0282(9) 0.0335(9) -0.0002(7) 0.0032(8) 0.0002(7)
C7 0.0670(15) 0.0396(13) 0.0912(19) -0.0028(10) -0.0060(14) 0.0266(12)
C8 0.0440(10) 0.0347(9) 0.0446(10) 0.0119(8) -0.0040(9) -0.0025(8)
C9 0.0326(9) 0.0351(9) 0.0398(10) 0.0033(7) 0.0000(8) -0.0042(8)
C10 0.0433(10) 0.0344(9) 0.0385(10) 0.0014(8) -0.0047(8) -0.0074(8)
C11 0.0579(12) 0.0390(10) 0.0338(9) 0.0095(10) -0.0014(10) -0.0060(8)
C12 0.0593(13) 0.0680(15) 0.0545(13) 0.0120(11) 0.0080(12) -0.0100(12)
N1 0.0357(7) 0.0269(7) 0.0269(7) -0.0031(6) 0.0002(6) -0.0029(6)
N2 0.0341(7) 0.0247(7) 0.0313(7) 0.0022(6) -0.0011(7) -0.0030(6)
O1 0.0462(7) 0.0294(6) 0.0491(7) 0.0047(6) -0.0043(7) 0.0091(6)
O2 0.0769(11) 0.0579(9) 0.0585(9) 0.0307(8) 0.0217(9) 0.0082(7)
Li1 0.0361(14) 0.0229(13) 0.0348(15) 0.0022(11) -0.0015(12) -0.0015(11)

loop_
_atom_type_symbol
_atom_type_description
_atom_type_scat_dispersion_real
_atom_type_scat_dispersion_imag
_atom_type_scat_source
C C 0.0033 0.0016 'International Tables Vol C Tables 4.2.6.8 and 6.1.1.4'
H H 0.0000 0.0000 'International Tables Vol C Tables 4.2.6.8 and 6.1.1.4'
N N 0.0061 0.0033 'International Tables Vol C Tables 4.2.6.8 and 6.1.1.4'
O O 0.0106 0.0060 'International Tables Vol C Tables 4.2.6.8 and 6.1.1.4'
Li Li -0.0003 0.0001 'International Tables Vol C Tables 4.2.6.8 and 6.1.1.4'

loop_
_geom_angle_atom_site_label_1
_geom_angle_atom_site_label_2
_geom_angle_atom_site_label_3
_geom_angle_site_symmetry_1
_geom_angle_site_symmetry_3
_geom_angle
N1 C1 H1A . . 109.5
N1 C1 H1B . . 109.5
H1A C1 H1B . . 109.5
N1 C1 H1C . . 109.5
H1A C1 H1C . . 109.5
H1B C1 H1C . . 109.5
C3 C2 H2A . . 109.5
C3 C2 H2B . . 109.5
H2A C2 H2B . . 109.5
C3 C2 H2C . . 109.5
H2A C2 H2C . . 109.5
H2B C2 H2C . . 109.5
C2 C3 C4 . . 110.44(16)
C2 C3 C5 . . 114.11(14)
C4 C3 C5 . . 112.97(15)
C2 C3 H3 . . 106.2
C4 C3 H3 . . 106.2
C5 C3 H3 . . 106.2
C3 C4 H4A . . 109.5
C3 C4 H4B . . 109.5
H4A C4 H4B . . 109.5
C3 C4 H4C . . 109.5
H4A C4 H4C . . 109.5
H4B C4 H4C . . 109.5
N1 C5 C6 . . 109.15(13)
N1 C5 C3 . . 115.33(14)
C6 C5 C3 . . 109.78(13)
N1 C5 H5 . . 107.4
C6 C5 H5 . . 107.4
C3 C5 H5 . . 107.4
N2 C6 C5 . . 113.69(13)
N2 C6 H6A . . 108.8
C5 C6 H6A . . 108.8
N2 C6 H6B . . 108.8
C5 C6 H6B . . 108.8
H6A C6 H6B . . 107.7
O1 C7 H7A . . 109.5
O1 C7 H7B . . 109.5
H7A C7 H7B . . 109.5
O1 C7 H7C . . 109.5
H7A C7 H7C . . 109.5
H7B C7 H7C . . 109.5
O1 C8 C9 . . 107.31(13)
O1 C8 H8A . . 110.3
C9 C8 H8A . . 110.3
O1 C8 H8B . . 110.3
C9 C8 H8B . . 110.3
H8A C8 H8B . . 108.5
N2 C9 C8 . . 111.23(14)
N2 C9 H9A . . 109.4
C8 C9 H9A . . 109.4
N2 C9 H9B . . 109.4
C8 C9 H9B . . 109.4
H9A C9 H9B . . 108.0
N2 C10 C11 . . 117.49(15)
N2 C10 H10A . . 107.9
C11 C10 H10A . . 107.9
N2 C10 H10B . . 107.9
C11 C10 H10B . . 107.9
H10A C10 H10B . . 107.2
O2 C11 C10 . . 109.68(16)
O2 C11 H11A . . 109.7
C10 C11 H11A . . 109.7
O2 C11 H11B . . 109.7
C10 C11 H11B . . 109.7
H11A C11 H11B . . 108.2
O2 C12 H12A . . 109.5
O2 C12 H12B . . 109.5
H12A C12 H12B . . 109.5
O2 C12 H12C . . 109.5
H12A C12 H12C . . 109.5
H12B C12 H12C . . 109.5
C5 N1 C1 . . 110.34(14)
C5 N1 Li1 . 4_565 131.35(13)
C1 N1 Li1 . 4_565 106.55(14)
C5 N1 Li1 . . 111.53(12)
C1 N1 Li1 . . 119.95(14)
Li1 N1 Li1 4_565 . 73.88(13)
C9 N2 C10 . . 113.13(14)
C9 N2 C6 . . 112.49(13)
C10 N2 C6 . . 110.94(14)
C9 N2 Li1 . . 97.01(12)
C10 N2 Li1 . . 119.53(13)
C6 N2 Li1 . . 102.77(12)
C8 O1 C7 . . 112.70(15)
C8 O1 Li1 . . 111.12(12)
C7 O1 Li1 . . 131.84(16)
C11 O2 C12 . . 113.37(16)
N1 Li1 N1 4_565 . 102.48(13)
N1 Li1 O1 4_565 . 117.51(14)
N1 Li1 O1 . . 129.89(15)
N1 Li1 N2 4_565 . 139.91(15)
N1 Li1 N2 . . 85.20(11)
O1 Li1 N2 . . 82.88(11)
N1 Li1 Li1 4_565 4_565 53.36(11)
N1 Li1 Li1 . 4_565 52.76(10)
O1 Li1 Li1 . 4_565 167.15(13)
N2 Li1 Li1 . 4_565 109.91(11)

loop_
_geom_bond_atom_site_label_1
_geom_bond_atom_site_label_2
_geom_bond_site_symmetry_2
_geom_bond_distance
C1 N1 . 1.458(2)
C1 H1A . 0.98
C1 H1B . 0.98
C1 H1C . 0.98
C2 C3 . 1.528(3)
C2 H2A . 0.98
C2 H2B . 0.98
C2 H2C . 0.98
C3 C4 . 1.531(3)
C3 C5 . 1.573(2)
C3 H3 . 1.0
C4 H4A . 0.98
C4 H4B . 0.98
C4 H4C . 0.98
C5 N1 . 1.454(2)
C5 C6 . 1.541(2)
C5 H5 . 1.0
C6 N2 . 1.487(2)
C6 H6A . 0.99
C6 H6B . 0.99
C7 O1 . 1.430(2)
C7 H7A . 0.98
C7 H7B . 0.98
C7 H7C . 0.98
C8 O1 . 1.428(2)
C8 C9 . 1.517(3)
C8 H8A . 0.99
C8 H8B . 0.99
C9 N2 . 1.475(2)
C9 H9A . 0.99
C9 H9B . 0.99
C10 N2 . 1.483(2)
C10 C11 . 1.517(3)
C10 H10A . 0.99
C10 H10B . 0.99
C11 O2 . 1.415(2)
C11 H11A . 0.99
C11 H11B . 0.99
C12 O2 . 1.416(3)
C12 H12A . 0.98
C12 H12B . 0.98
C12 H12C . 0.98
N1 Li1 4_565 2.019(3)
N1 Li1 . 2.035(3)
N2 Li1 . 2.167(3)
O1 Li1 . 2.081(3)
Li1 N1 4_565 2.019(3)
Li1 Li1 4_565 2.437(5)

loop_
_geom_torsion_atom_site_label_1
_geom_torsion_atom_site_label_2
_geom_torsion_atom_site_label_3
_geom_torsion_atom_site_label_4
_geom_torsion_site_symmetry_1
_geom_torsion_site_symmetry_4
_geom_torsion
C2 C3 C5 N1 . . -68.2(2)
C4 C3 C5 N1 . . 164.56(17)
C2 C3 C5 C6 . . 55.6(2)
C4 C3 C5 C6 . . -71.7(2)
N1 C5 C6 N2 . . -48.48(18)
C3 C5 C6 N2 . . -175.79(13)
O1 C8 C9 N2 . . -58.20(18)
N2 C10 C11 O2 . . 86.4(2)
C6 C5 N1 C1 . . 167.49(14)
C3 C5 N1 C1 . . -68.40(18)
C6 C5 N1 Li1 . 4_565 -55.5(2)
C3 C5 N1 Li1 . 4_565 68.6(2)
C6 C5 N1 Li1 . . 31.56(17)
C3 C5 N1 Li1 . . 155.67(14)
C8 C9 N2 C10 . . -69.82(18)
C8 C9 N2 C6 . . 163.49(14)
C8 C9 N2 Li1 . . 56.51(16)
C11 C10 N2 C9 . . -57.2(2)
C11 C10 N2 C6 . . 70.3(2)
C11 C10 N2 Li1 . . -170.42(14)
C5 C6 N2 C9 . . -65.44(18)
C5 C6 N2 C10 . . 166.71(15)
C5 C6 N2 Li1 . . 37.82(17)
C9 C8 O1 C7 . . -176.20(17)
C9 C8 O1 Li1 . . 24.28(18)
C10 C11 O2 C12 . . -173.67(17)
C5 N1 Li1 N1 . 4_565 -149.31(12)
C1 N1 Li1 N1 . 4_565 79.51(18)
Li1 N1 Li1 N1 4_565 4_565 -20.61(18)
C5 N1 Li1 O1 . . 67.4(2)
C1 N1 Li1 O1 . . -63.8(2)
Li1 N1 Li1 O1 4_565 . -163.89(14)
C5 N1 Li1 N2 . . -9.16(14)
C1 N1 Li1 N2 . . -140.34(15)
Li1 N1 Li1 N2 4_565 . 119.54(7)
C5 N1 Li1 Li1 . 4_565 -128.70(15)
C1 N1 Li1 Li1 . 4_565 100.12(16)
C8 O1 Li1 N1 . 4_565 148.10(15)
C7 O1 Li1 N1 . 4_565 -6.2(3)
C8 O1 Li1 N1 . . -73.1(2)
C7 O1 Li1 N1 . . 132.6(2)
C8 O1 Li1 N2 . . 4.57(14)
C7 O1 Li1 N2 . . -149.8(2)
C8 O1 Li1 Li1 . 4_565 -169.8(8)
C7 O1 Li1 Li1 . 4_565 35.9(9)
C9 N2 Li1 N1 . 4_565 -156.8(2)
C10 N2 Li1 N1 . 4_565 -35.2(3)
C6 N2 Li1 N1 . 4_565 88.1(2)
C9 N2 Li1 N1 . . 99.44(12)
C10 N2 Li1 N1 . . -138.93(14)
C6 N2 Li1 N1 . . -15.58(13)
C9 N2 Li1 O1 . . -31.79(12)
C10 N2 Li1 O1 . . 89.84(15)
C6 N2 Li1 O1 . . -146.82(12)
C9 N2 Li1 Li1 . 4_565 146.89(15)
C10 N2 Li1 Li1 . 4_565 -91.48(18)
C6 N2 Li1 Li1 . 4_565 31.86(18)
